data_4028421
loop_
_publ_author_name
'Ang\'elique Ferry'
'Ga\"elle Malik'
'Pascal Retailleau'
'Xavier Guinchard'
'David Crich'

_publ_contact_author_address
;Centre de Recherches de Gif
Institut de Chimie des Substances Naturelles-CNRS
1 avenue de la Terrasse
91198 Gif sur Yvette
France
;
_publ_contact_author_email xavier.guinchard@icsn.cnrs-gif.fr
_publ_contact_author_fax +33169077247
_publ_contact_author_name
;
'Guinchard, Xavier'
;
_publ_contact_author_phone +33169823011
_publ_section_title
;
 Alternative Synthesis of P-Chiral Phosphonite-Borane Complexes:
 Application to the Synthesis of Phostone-Phostone Dimers
;
_journal_name_full 'Journal of Organic Chemistry'
_journal_page_first 6858
_journal_page_last 6867
_journal_paper_doi 10.1021/jo400864s
_journal_volume 78
_journal_year 2013
_chemical_absolute_configuration ad
_chemical_formula_moiety 'C28 H36 B O6 P'
_chemical_formula_sum 'C28 H36 B O6 P'
_chemical_formula_weight 510.35
_chemical_name_systematic
; 
(2S,3S,4S,5S,6R)-4,5-bis(benzyloxy)-6-((benzyloxy)methyl)
-2-borane-2-ethoxy-1,2-oxaphosphinan-3-ol 
;
_space_group_IT_number 4
_symmetry_cell_setting monoclinic
_symmetry_space_group_name_Hall 'P 2yb'
_symmetry_space_group_name_H-M 'P 1 21 1'
_atom_sites_solution_hydrogens difmap
_atom_sites_solution_primary direct
_atom_sites_solution_secondary difmap
_audit_creation_method SHELXL-97
_cell_angle_alpha 90.00
_cell_angle_beta 90.076(6)
_cell_angle_gamma 90.00
_cell_formula_units_Z 2
_cell_length_a 10.0993(11)
_cell_length_b 9.4276(9)
_cell_length_c 14.6656(11)
_cell_measurement_reflns_used 2153
_cell_measurement_temperature 293(2)
_cell_measurement_theta_max 67.6
_cell_measurement_theta_min 3.0
_cell_volume 1396.3(2)
_computing_cell_refinement 'CrystalClear-SM Expert 2.0 r4 (Rigaku, 2009)'
_computing_data_collection 'CrystalClear-SM Expert 2.0 r4 (Rigaku, 2009)'
_computing_data_reduction 'CrystalClear-SM Expert 2.0 r4 (Rigaku, 2009)'
_computing_molecular_graphics 'PLATON (Spek, 2003)'
_computing_publication_material 'SHELXL97 (Sheldrick, 2008)'
_computing_structure_refinement 'SHELXL97 (Sheldrick, 2008); CRYSTALBUILDER (Welter, 2006)'
_computing_structure_solution 'SHELXS97 (Sheldrick, 2008)'
_diffrn_ambient_temperature 293(2)
_diffrn_detector_type 'RAPID II large area curved imaging plate detector '
_diffrn_measured_fraction_theta_full 0.966
_diffrn_measured_fraction_theta_max 0.966
_diffrn_measurement_details
;
scan:
    Number of images: 36
               Slice: 20.0000 - 200.0000
         Image width: 5.0000
            Exp time: 60.0000
       Rotation axis: Omega
               Omega: 0.0000
                 Chi: 54.0000
                 Phi: 180.0000
                 XTD: 127.4000
              2theta: 0.0000
scan:
    Number of images: 34
               Slice: 24.0000 - 194.0000
         Image width: 5.0000
            Exp time: 60.0000
       Rotation axis: Omega
               Omega: 0.0000
                 Chi: 0.0000
                 Phi: 90.0000
                 XTD: 127.4000
              2theta: 0.0000
scan:
    Number of images: 36
               Slice: 20.0000 - 200.0000
         Image width: 5.0000
            Exp time: 60.0000
       Rotation axis: Omega
               Omega: 0.0000
                 Chi: 54.0000
                 Phi: 90.0000
                 XTD: 127.4000
              2theta: 0.0000
scan:
    Number of images: 9
               Slice: 20.0000 - 65.0000
         Image width: 5.0000
            Exp time: 60.0000
       Rotation axis: Omega
               Omega: 0.0000
                 Chi: 0.0000
                 Phi: 270.0000
                 XTD: 127.4000
              2theta: 0.0000

;
_diffrn_measurement_device_type 'Rigaku rapid II RAXIS conversion'
_diffrn_measurement_method 'profile data from \w-scans'
_diffrn_orient_matrix_type FS_PROCESS
_diffrn_orient_matrix_UB_11 -0.051748
_diffrn_orient_matrix_UB_12 0.036098
_diffrn_orient_matrix_UB_13 -0.053349
_diffrn_orient_matrix_UB_21 0.084414
_diffrn_orient_matrix_UB_22 0.023146
_diffrn_orient_matrix_UB_23 -0.032309
_diffrn_orient_matrix_UB_31 0.000885
_diffrn_orient_matrix_UB_32 -0.097017
_diffrn_orient_matrix_UB_33 -0.027558
_diffrn_radiation_monochromator graphite
_diffrn_radiation_source 'fine-focus sealed tube'
_diffrn_radiation_type CuK\a
_diffrn_radiation_wavelength 1.54187
_diffrn_reflns_av_R_equivalents 0.0418
_diffrn_reflns_av_sigmaI/netI 0.0427
_diffrn_reflns_limit_h_max 11
_diffrn_reflns_limit_h_min -11
_diffrn_reflns_limit_k_max 11
_diffrn_reflns_limit_k_min -9
_diffrn_reflns_limit_l_max 17
_diffrn_reflns_limit_l_min -16
_diffrn_reflns_number 10547
_diffrn_reflns_theta_full 68.20
_diffrn_reflns_theta_max 68.20
_diffrn_reflns_theta_min 3.01
_exptl_absorpt_coefficient_mu 1.187
_exptl_absorpt_correction_T_max 1.000
_exptl_absorpt_correction_T_min 0.677
_exptl_absorpt_correction_type multi-scan
_exptl_absorpt_process_details 'FS_ABSCOR (Rigaku, 2009)'
_exptl_crystal_colour colourless
_exptl_crystal_density_diffrn 1.214
_exptl_crystal_description needle
_exptl_crystal_F_000 544
_exptl_crystal_size_max 0.54
_exptl_crystal_size_mid 0.14
_exptl_crystal_size_min 0.08
_refine_diff_density_max 0.218
_refine_diff_density_min -0.184
_refine_diff_density_rms 0.032
_refine_ls_abs_structure_details 'Flack H D (1983), Acta Cryst. A39, 876-881;1555 Friedel pairs'
_refine_ls_abs_structure_Flack 0.01(2)
_refine_ls_extinction_coef 0.0061(5)
_refine_ls_extinction_expression Fc^*^=kFc[1+0.001xFc^2^\l^3^/sin(2\q)]^-1/4^
_refine_ls_extinction_method SHELXL
_refine_ls_goodness_of_fit_ref 1.090
_refine_ls_hydrogen_treatment mixed
_refine_ls_matrix_type full
_refine_ls_number_parameters 332
_refine_ls_number_reflns 4189
_refine_ls_number_restraints 1
_refine_ls_restrained_S_all 1.090
_refine_ls_R_factor_all 0.0412
_refine_ls_R_factor_gt 0.0354
_refine_ls_shift/su_max 0.000
_refine_ls_shift/su_mean 0.000
_refine_ls_structure_factor_coef Fsqd
_refine_ls_weighting_details 'calc w=1/[\s^2^(Fo^2^)+(0.0425P)^2^+0.1509P] where P=(Fo^2^+2Fc^2^)/3'
_refine_ls_weighting_scheme calc
_refine_ls_wR_factor_gt 0.0873
_refine_ls_wR_factor_ref 0.0976
_reflns_number_gt 3652
_reflns_number_total 4189
_reflns_threshold_expression >2sigma(I)
_cod_data_source_file jo400864s_si_002_1.cif
_cod_data_source_block xg-312
_cod_original_sg_symbol_H-M 'P 21'
_cod_database_code 4028421

loop_
_symmetry_equiv_pos_as_xyz
'x, y, z'
'-x, y+1/2, -z'

loop_
_atom_site_label
_atom_site_type_symbol
_atom_site_fract_x
_atom_site_fract_y
_atom_site_fract_z
_atom_site_U_iso_or_equiv
_atom_site_adp_type
_atom_site_occupancy
_atom_site_symmetry_multiplicity
_atom_site_calc_flag
_atom_site_refinement_flags
P1 P 0.67307(6) 0.65175(7) 0.01772(4) 0.04681(17) Uani 1 1 d .
O1 O 0.74129(15) 0.77756(19) -0.03771(10) 0.0482(4) Uani 1 1 d .
O2 O 0.4435(2) 0.5211(2) -0.00354(15) 0.0709(6) Uani 1 1 d .
H2O H 0.386(4) 0.533(4) 0.036(3) 0.097(13) Uiso 1 1 d .
O3 O 0.73057(18) 0.5072(2) -0.02070(12) 0.0601(5) Uani 1 1 d .
O4 O 0.37459(16) 0.6965(2) -0.16286(13) 0.0655(5) Uani 1 1 d .
O5 O 0.61292(19) 0.7484(2) -0.26812(10) 0.0633(5) Uani 1 1 d .
O6 O 0.7458(2) 1.0315(2) -0.13250(14) 0.0782(6) Uani 1 1 d .
C1 C 0.5066(2) 0.6504(3) -0.02978(14) 0.0482(5) Uani 1 1 d .
H1 H 0.4567 0.7304 -0.0045 0.058 Uiso 1 1 calc R
C2 C 0.5049(2) 0.6606(3) -0.13359(14) 0.0481(5) Uani 1 1 d .
H2 H 0.5296 0.5685 -0.1595 0.058 Uiso 1 1 calc R
C3 C 0.5940(2) 0.7749(3) -0.17318(15) 0.0473(6) Uani 1 1 d .
H3 H 0.5525 0.8680 -0.1649 0.057 Uiso 1 1 calc R
C4 C 0.7351(2) 0.7789(3) -0.13669(15) 0.0477(6) Uani 1 1 d .
H4 H 0.7817 0.6948 -0.1593 0.057 Uiso 1 1 calc R
C5 C 0.8494(3) 0.4451(4) 0.0182(2) 0.0785(9) Uani 1 1 d .
H5A H 0.8388 0.3431 0.0232 0.094 Uiso 1 1 calc R
H5B H 0.8641 0.4829 0.0789 0.094 Uiso 1 1 calc R
C6 C 0.9638(3) 0.4779(5) -0.0404(3) 0.1049(14) Uani 1 1 d .
H6A H 0.9427 0.4549 -0.1025 0.157 Uiso 1 1 calc R
H6B H 1.0388 0.4230 -0.0210 0.157 Uiso 1 1 calc R
H6C H 0.9843 0.5770 -0.0358 0.157 Uiso 1 1 calc R
C7 C 0.2952(3) 0.5858(4) -0.1958(2) 0.0782(10) Uani 1 1 d .
H7A H 0.2634 0.5290 -0.1453 0.094 Uiso 1 1 calc R
H7B H 0.3471 0.5251 -0.2355 0.094 Uiso 1 1 calc R
C8 C 0.1795(2) 0.6458(4) -0.24790(16) 0.0578(6) Uani 1 1 d .
C9 C 0.0769(3) 0.5564(4) -0.2708(2) 0.0763(10) Uani 1 1 d .
H9 H 0.0779 0.4627 -0.2509 0.092 Uiso 1 1 calc R
C10 C -0.0274(3) 0.6044(6) -0.3231(3) 0.0999(15) Uani 1 1 d .
H10 H -0.0969 0.5433 -0.3368 0.120 Uiso 1 1 calc R
C11 C -0.0300(4) 0.7380(7) -0.3545(3) 0.1005(15) Uani 1 1 d .
H11 H -0.0999 0.7684 -0.3909 0.121 Uiso 1 1 calc R
C12 C 0.0700(3) 0.8294(5) -0.3327(2) 0.0932(12) Uani 1 1 d .
H12 H 0.0686 0.9220 -0.3547 0.112 Uiso 1 1 calc R
C13 C 0.1747(3) 0.7838(4) -0.2775(2) 0.0698(8) Uani 1 1 d .
H13 H 0.2411 0.8471 -0.2608 0.084 Uiso 1 1 calc R
C14 C 0.5436(3) 0.8342(5) -0.33019(19) 0.0832(11) Uani 1 1 d .
H14A H 0.5506 0.9331 -0.3125 0.100 Uiso 1 1 calc R
H14B H 0.4507 0.8082 -0.3311 0.100 Uiso 1 1 calc R
C15 C 0.6033(2) 0.8125(3) -0.42218(17) 0.0561(7) Uani 1 1 d .
C16 C 0.6005(3) 0.6827(4) -0.4638(2) 0.0884(11) Uani 1 1 d .
H16 H 0.5607 0.6062 -0.4346 0.106 Uiso 1 1 calc R
C17 C 0.6566(4) 0.6648(6) -0.5492(3) 0.1092(13) Uani 1 1 d .
H17 H 0.6547 0.5763 -0.5772 0.131 Uiso 1 1 calc R
C18 C 0.7151(4) 0.7776(7) -0.5925(3) 0.1063(15) Uani 1 1 d .
H18 H 0.7515 0.7668 -0.6503 0.128 Uiso 1 1 calc R
C19 C 0.7189(4) 0.9025(6) -0.5506(3) 0.1029(14) Uani 1 1 d .
H19 H 0.7604 0.9786 -0.5790 0.123 Uiso 1 1 calc R
C20 C 0.6628(3) 0.9217(4) -0.4660(2) 0.0792(9) Uani 1 1 d .
H20 H 0.6658 1.0106 -0.4386 0.095 Uiso 1 1 calc R
C21 C 0.8098(3) 0.9079(3) -0.16742(19) 0.0628(8) Uani 1 1 d .
H21A H 0.9003 0.9037 -0.1453 0.075 Uiso 1 1 calc R
H21B H 0.8119 0.9115 -0.2335 0.075 Uiso 1 1 calc R
C22 C 0.8123(4) 1.1619(4) -0.1549(2) 0.0981(12) Uani 1 1 d .
H22A H 0.9056 1.1517 -0.1407 0.118 Uiso 1 1 calc R
H22B H 0.7773 1.2368 -0.1165 0.118 Uiso 1 1 calc R
C23 C 0.7989(3) 1.2057(3) -0.2520(2) 0.0682(8) Uani 1 1 d .
C24 C 0.6796(4) 1.2593(4) -0.2852(3) 0.0955(12) Uani 1 1 d .
H24 H 0.6063 1.2672 -0.2472 0.115 Uiso 1 1 calc R
C25 C 0.6717(5) 1.3011(5) -0.3765(4) 0.1146(15) Uani 1 1 d .
H25 H 0.5929 1.3379 -0.3991 0.138 Uiso 1 1 calc R
C26 C 0.7757(6) 1.2887(5) -0.4312(3) 0.1167(16) Uani 1 1 d .
H26 H 0.7681 1.3158 -0.4919 0.140 Uiso 1 1 calc R
C27 C 0.8916(5) 1.2379(5) -0.4006(3) 0.1034(12) Uani 1 1 d .
H27 H 0.9639 1.2312 -0.4396 0.124 Uiso 1 1 calc R
C28 C 0.9029(3) 1.1957(4) -0.3107(2) 0.0811(10) Uani 1 1 d .
H28 H 0.9832 1.1597 -0.2899 0.097 Uiso 1 1 calc R
B1 B 0.6877(4) 0.6797(5) 0.1448(2) 0.0718(10) Uani 1 1 d .
H1A H 0.6548 0.5976 0.1761 0.108 Uiso 1 1 calc R
H1B H 0.6369 0.7613 0.1622 0.108 Uiso 1 1 calc R
H1C H 0.7789 0.6944 0.1606 0.108 Uiso 1 1 calc R

loop_
_atom_site_aniso_label
_atom_site_aniso_U_11
_atom_site_aniso_U_22
_atom_site_aniso_U_33
_atom_site_aniso_U_23
_atom_site_aniso_U_13
_atom_site_aniso_U_12
P1 0.0534(3) 0.0517(4) 0.0353(3) -0.0014(3) -0.0010(2) 0.0013(3)
O1 0.0483(9) 0.0614(12) 0.0349(8) -0.0019(8) 0.0016(7) -0.0053(8)
O2 0.0718(12) 0.0681(15) 0.0727(14) 0.0011(12) 0.0187(11) -0.0202(11)
O3 0.0699(11) 0.0594(13) 0.0511(10) -0.0099(9) -0.0120(8) 0.0136(10)
O4 0.0525(9) 0.0638(14) 0.0802(13) -0.0136(10) -0.0203(9) 0.0026(9)
O5 0.0927(12) 0.0668(13) 0.0303(8) 0.0001(9) -0.0041(8) 0.0123(11)
O6 0.1068(16) 0.0612(14) 0.0666(13) -0.0068(11) 0.0326(11) -0.0210(12)
C1 0.0494(11) 0.0518(14) 0.0434(12) 0.0034(14) 0.0073(9) -0.0030(13)
C2 0.0449(11) 0.0537(15) 0.0458(12) -0.0048(14) -0.0065(9) 0.0007(13)
C3 0.0553(13) 0.0483(16) 0.0384(12) -0.0028(11) -0.0003(10) 0.0028(11)
C4 0.0473(12) 0.0555(16) 0.0403(13) -0.0018(12) 0.0040(10) 0.0017(11)
C5 0.092(2) 0.081(2) 0.0626(19) -0.0090(17) -0.0148(16) 0.0315(18)
C6 0.077(2) 0.136(4) 0.102(3) 0.003(3) -0.005(2) 0.030(2)
C7 0.0708(19) 0.069(2) 0.095(2) 0.0047(18) -0.0237(17) -0.0136(16)
C8 0.0455(12) 0.075(2) 0.0530(14) -0.0091(17) 0.0007(9) 0.0033(15)
C9 0.0536(16) 0.098(3) 0.077(2) -0.0282(19) 0.0035(14) -0.0090(16)
C10 0.0489(19) 0.157(5) 0.094(3) -0.059(3) -0.0058(18) 0.000(2)
C11 0.058(2) 0.171(5) 0.073(2) -0.026(3) -0.0107(16) 0.035(3)
C12 0.078(2) 0.121(3) 0.081(2) 0.015(2) 0.0061(19) 0.037(2)
C13 0.0529(15) 0.079(2) 0.077(2) -0.0024(18) -0.0008(13) 0.0070(15)
C14 0.0788(19) 0.123(3) 0.0477(16) 0.0217(19) 0.0063(14) 0.032(2)
C15 0.0477(13) 0.080(2) 0.0408(14) 0.0101(14) -0.0023(10) 0.0033(13)
C16 0.098(2) 0.089(3) 0.079(2) 0.003(2) 0.0065(17) -0.018(2)
C17 0.119(3) 0.122(4) 0.087(3) -0.044(3) -0.006(2) 0.010(3)
C18 0.094(3) 0.174(5) 0.051(2) 0.003(3) 0.0113(18) 0.028(3)
C19 0.096(3) 0.144(4) 0.069(2) 0.038(3) 0.0291(19) -0.003(3)
C20 0.084(2) 0.076(2) 0.078(2) 0.0082(19) 0.0052(17) -0.0065(18)
C21 0.0606(15) 0.081(2) 0.0474(15) 0.0011(14) 0.0160(12) -0.0114(15)
C22 0.143(3) 0.074(2) 0.078(2) -0.008(2) 0.012(2) -0.051(2)
C23 0.0782(19) 0.0613(19) 0.0652(18) 0.0032(14) 0.0091(14) -0.0237(15)
C24 0.077(2) 0.074(2) 0.136(4) -0.007(3) 0.025(2) -0.016(2)
C25 0.103(3) 0.087(3) 0.153(5) 0.033(3) -0.038(3) -0.013(2)
C26 0.142(4) 0.106(4) 0.102(3) 0.036(3) -0.023(3) -0.045(3)
C27 0.120(3) 0.107(3) 0.083(3) 0.020(2) 0.020(2) -0.025(3)
C28 0.0756(18) 0.078(3) 0.090(2) 0.0160(19) 0.0088(16) -0.0086(16)
B1 0.096(2) 0.079(3) 0.0405(16) -0.0039(17) -0.0027(15) -0.001(2)

loop_
_atom_type_symbol
_atom_type_description
_atom_type_scat_dispersion_real
_atom_type_scat_dispersion_imag
_atom_type_scat_source
C C 0.0181 0.0091 'International Tables Vol C Tables 4.2.6.8 and 6.1.1.4'
H H 0.0000 0.0000 'International Tables Vol C Tables 4.2.6.8 and 6.1.1.4'
B B 0.0090 0.0039 'International Tables Vol C Tables 4.2.6.8 and 6.1.1.4'
O O 0.0492 0.0322 'International Tables Vol C Tables 4.2.6.8 and 6.1.1.4'
P P 0.2955 0.4335 'International Tables Vol C Tables 4.2.6.8 and 6.1.1.4'

loop_
_geom_angle_atom_site_label_1
_geom_angle_atom_site_label_2
_geom_angle_atom_site_label_3
_geom_angle
O3 P1 O1 107.43(9)
O3 P1 C1 101.35(12)
O1 P1 C1 102.10(10)
O3 P1 B1 116.27(15)
O1 P1 B1 111.47(14)
C1 P1 B1 116.76(14)
C4 O1 P1 119.82(15)
C1 O2 H2O 113(3)
C5 O3 P1 120.66(18)
C7 O4 C2 117.1(2)
C14 O5 C3 117.7(2)
C21 O6 C22 113.8(2)
O2 C1 C2 108.5(2)
O2 C1 P1 108.36(18)
C2 C1 P1 113.00(14)
O2 C1 H1 109.0
C2 C1 H1 109.0
P1 C1 H1 109.0
O4 C2 C3 105.3(2)
O4 C2 C1 108.94(18)
C3 C2 C1 114.8(2)
O4 C2 H2 109.2
C3 C2 H2 109.2
C1 C2 H2 109.2
O5 C3 C2 109.20(19)
O5 C3 C4 102.74(17)
C2 C3 C4 115.9(2)
O5 C3 H3 109.6
C2 C3 H3 109.6
C4 C3 H3 109.6
O1 C4 C21 106.6(2)
O1 C4 C3 112.98(17)
C21 C4 C3 112.7(2)
O1 C4 H4 108.1
C21 C4 H4 108.1
C3 C4 H4 108.1
O3 C5 C6 109.5(3)
O3 C5 H5A 109.8
C6 C5 H5A 109.8
O3 C5 H5B 109.8
C6 C5 H5B 109.8
H5A C5 H5B 108.2
C5 C6 H6A 109.5
C5 C6 H6B 109.5
H6A C6 H6B 109.5
C5 C6 H6C 109.5
H6A C6 H6C 109.5
H6B C6 H6C 109.5
O4 C7 C8 109.8(3)
O4 C7 H7A 109.7
C8 C7 H7A 109.7
O4 C7 H7B 109.7
C8 C7 H7B 109.7
H7A C7 H7B 108.2
C13 C8 C9 118.4(3)
C13 C8 C7 123.0(3)
C9 C8 C7 118.5(3)
C10 C9 C8 120.6(4)
C10 C9 H9 119.7
C8 C9 H9 119.7
C11 C10 C9 120.9(4)
C11 C10 H10 119.5
C9 C10 H10 119.5
C10 C11 C12 119.9(4)
C10 C11 H11 120.1
C12 C11 H11 120.1
C11 C12 C13 120.0(4)
C11 C12 H12 120.0
C13 C12 H12 120.0
C8 C13 C12 120.1(3)
C8 C13 H13 119.9
C12 C13 H13 119.9
O5 C14 C15 107.8(2)
O5 C14 H14A 110.1
C15 C14 H14A 110.1
O5 C14 H14B 110.1
C15 C14 H14B 110.1
H14A C14 H14B 108.5
C20 C15 C16 118.5(3)
C20 C15 C14 120.3(3)
C16 C15 C14 121.2(3)
C15 C16 C17 120.3(4)
C15 C16 H16 119.9
C17 C16 H16 119.9
C18 C17 C16 120.0(4)
C18 C17 H17 120.0
C16 C17 H17 120.0
C19 C18 C17 119.1(4)
C19 C18 H18 120.5
C17 C18 H18 120.5
C18 C19 C20 121.4(4)
C18 C19 H19 119.3
C20 C19 H19 119.3
C15 C20 C19 120.8(4)
C15 C20 H20 119.6
C19 C20 H20 119.6
O6 C21 C4 109.03(19)
O6 C21 H21A 109.9
C4 C21 H21A 109.9
O6 C21 H21B 109.9
C4 C21 H21B 109.9
H21A C21 H21B 108.3
O6 C22 C23 114.4(3)
O6 C22 H22A 108.7
C23 C22 H22A 108.7
O6 C22 H22B 108.7
C23 C22 H22B 108.7
H22A C22 H22B 107.6
C28 C23 C24 118.1(3)
C28 C23 C22 121.1(3)
C24 C23 C22 120.8(3)
C23 C24 C25 119.0(4)
C23 C24 H24 120.5
C25 C24 H24 120.5
C26 C25 C24 120.7(4)
C26 C25 H25 119.7
C24 C25 H25 119.7
C25 C26 C27 121.3(4)
C25 C26 H26 119.3
C27 C26 H26 119.3
C26 C27 C28 119.5(4)
C26 C27 H27 120.2
C28 C27 H27 120.2
C23 C28 C27 121.3(4)
C23 C28 H28 119.3
C27 C28 H28 119.3
P1 B1 H1A 109.5
P1 B1 H1B 109.5
H1A B1 H1B 109.5
P1 B1 H1C 109.5
H1A B1 H1C 109.5
H1B B1 H1C 109.5

loop_
_geom_bond_atom_site_label_1
_geom_bond_atom_site_label_2
_geom_bond_distance
P1 O3 1.5855(19)
P1 O1 1.5949(18)
P1 C1 1.819(2)
P1 B1 1.887(3)
O1 C4 1.453(3)
O2 C1 1.429(3)
O2 H2O 0.83(4)
O3 C5 1.451(3)
O4 C7 1.401(3)
O4 C2 1.424(3)
O5 C14 1.404(3)
O5 C3 1.428(3)
O6 C21 1.428(4)
O6 C22 1.438(4)
C1 C2 1.525(3)
C1 H1 0.9800
C2 C3 1.520(3)
C2 H2 0.9800
C3 C4 1.522(3)
C3 H3 0.9800
C4 C21 1.501(4)
C4 H4 0.9800
C5 C6 1.474(5)
C5 H5A 0.9700
C5 H5B 0.9700
C6 H6A 0.9600
C6 H6B 0.9600
C6 H6C 0.9600
C7 C8 1.505(4)
C7 H7A 0.9700
C7 H7B 0.9700
C8 C13 1.372(5)
C8 C9 1.378(4)
C9 C10 1.378(6)
C9 H9 0.9300
C10 C11 1.342(6)
C10 H10 0.9300
C11 C12 1.365(6)
C11 H11 0.9300
C12 C13 1.399(4)
C12 H12 0.9300
C13 H13 0.9300
C14 C15 1.493(4)
C14 H14A 0.9700
C14 H14B 0.9700
C15 C20 1.354(4)
C15 C16 1.367(5)
C16 C17 1.387(5)
C16 H16 0.9300
C17 C18 1.372(6)
C17 H17 0.9300
C18 C19 1.328(6)
C18 H18 0.9300
C19 C20 1.376(5)
C19 H19 0.9300
C20 H20 0.9300
C21 H21A 0.9700
C21 H21B 0.9700
C22 C23 1.489(4)
C22 H22A 0.9700
C22 H22B 0.9700
C23 C28 1.363(4)
C23 C24 1.394(5)
C24 C25 1.397(6)
C24 H24 0.9300
C25 C26 1.327(6)
C25 H25 0.9300
C26 C27 1.341(6)
C26 H26 0.9300
C27 C28 1.381(5)
C27 H27 0.9300
C28 H28 0.9300
B1 H1A 0.9600
B1 H1B 0.9600
B1 H1C 0.9600

loop_
_geom_torsion_atom_site_label_1
_geom_torsion_atom_site_label_2
_geom_torsion_atom_site_label_3
_geom_torsion_atom_site_label_4
_geom_torsion
O3 P1 O1 C4 54.44(16)
C1 P1 O1 C4 -51.72(17)
B1 P1 O1 C4 -177.11(19)
O1 P1 O3 C5 89.3(2)
C1 P1 O3 C5 -164.0(2)
B1 P1 O3 C5 -36.3(3)
O3 P1 C1 O2 54.80(18)
O1 P1 C1 O2 165.63(16)
B1 P1 C1 O2 -72.5(2)
O3 P1 C1 C2 -65.5(2)
O1 P1 C1 C2 45.3(2)
B1 P1 C1 C2 167.1(2)
C7 O4 C2 C3 135.7(2)
C7 O4 C2 C1 -100.6(3)
O2 C1 C2 O4 75.0(3)
P1 C1 C2 O4 -164.73(18)
O2 C1 C2 C3 -167.2(2)
P1 C1 C2 C3 -47.0(3)
C14 O5 C3 C2 104.5(3)
C14 O5 C3 C4 -131.9(3)
O4 C2 C3 O5 -76.4(2)
C1 C2 C3 O5 163.8(2)
O4 C2 C3 C4 168.17(19)
C1 C2 C3 C4 48.4(3)
P1 O1 C4 C21 -179.01(16)
P1 O1 C4 C3 56.7(2)
O5 C3 C4 O1 -168.9(2)
C2 C3 C4 O1 -49.9(3)
O5 C3 C4 C21 70.3(3)
C2 C3 C4 C21 -170.7(2)
P1 O3 C5 C6 -100.2(3)
C2 O4 C7 C8 -163.7(2)
O4 C7 C8 C13 15.5(4)
O4 C7 C8 C9 -167.8(2)
C13 C8 C9 C10 0.7(4)
C7 C8 C9 C10 -176.1(3)
C8 C9 C10 C11 1.5(5)
C9 C10 C11 C12 -1.6(6)
C10 C11 C12 C13 -0.3(5)
C9 C8 C13 C12 -2.6(4)
C7 C8 C13 C12 174.1(3)
C11 C12 C13 C8 2.5(5)
C3 O5 C14 C15 166.1(2)
O5 C14 C15 C20 -116.8(3)
O5 C14 C15 C16 62.7(4)
C20 C15 C16 C17 -0.5(5)
C14 C15 C16 C17 -179.9(3)
C15 C16 C17 C18 -0.2(6)
C16 C17 C18 C19 1.2(6)
C17 C18 C19 C20 -1.6(6)
C16 C15 C20 C19 0.1(4)
C14 C15 C20 C19 179.6(3)
C18 C19 C20 C15 1.0(6)
C22 O6 C21 C4 177.7(3)
O1 C4 C21 O6 -62.0(3)
C3 C4 C21 O6 62.5(3)
C21 O6 C22 C23 73.0(4)
O6 C22 C23 C28 -107.3(4)
O6 C22 C23 C24 73.2(5)
C28 C23 C24 C25 -0.4(5)
C22 C23 C24 C25 179.1(4)
C23 C24 C25 C26 0.7(7)
C24 C25 C26 C27 -1.0(8)
C25 C26 C27 C28 0.9(7)
C24 C23 C28 C27 0.4(5)
C22 C23 C28 C27 -179.2(3)
C26 C27 C28 C23 -0.6(6)
